data_7109888
loop_
_publ_author_name
'Daniel Nieto'
'Sonia Bruna'
'M. Merced Montero-Campillo'
'Josefina Perles'
'Ana Ma Gonzalez-Vadillo'
'Julia Mendez'
'Otilia Mo'
'Isabel Cuadrado'

_publ_section_title
;
 Mechanochemical and silica gel-mediated formation of highly electron-poor
 1-cyanocarbonylferrocene
;
_journal_name_full Chem.Commun.
_journal_page_first 9785
_journal_paper_doi 10.1039/c3cc44619k
_journal_volume 49
_journal_year 2013
_chemical_formula_sum 'C12 H11 Fe N'
_chemical_formula_weight 225.07
_chemical_name_common M-FcCN_LT
_space_group_crystal_system monoclinic
_space_group_IT_number 14
_space_group_name_Hall '-P 2ybc'
_space_group_name_H-M_alt 'P 1 21/c 1'
_symmetry_space_group_name_Hall '-P 2ybc'
_symmetry_space_group_name_H-M 'P 1 21/c 1'
_atom_sites_solution_hydrogens geom
_atom_sites_solution_primary direct
_atom_sites_solution_secondary difmap
_cell_angle_alpha 90
_cell_angle_beta 104.676(6)
_cell_angle_gamma 90
_cell_formula_units_Z 4
_cell_length_a 13.0855(17)
_cell_length_b 7.5248(9)
_cell_length_c 10.2932(11)
_cell_measurement_reflns_used 8240
_cell_measurement_temperature 100.(2)
_cell_measurement_theta_max 26.3373
_cell_measurement_theta_min 3.2186
_cell_volume 980.5(2)
_computing_cell_refinement 'SAINT V7.68A (Bruker AXS, 2009)'
_computing_data_collection 'Bruker Instrument Service v2010.9.0.0'
_computing_data_reduction 'SAINT V7.68A (Bruker AXS, 2009)'
_computing_structure_refinement 'SHELXL-97 (Sheldrick, 2008)'
_computing_structure_solution 'SHELXS-97 (Sheldrick, 2008)'
_diffrn_ambient_temperature 100.(2)
_diffrn_detector_area_resol_mean 8.3333
_diffrn_measured_fraction_theta_full 0.997
_diffrn_measured_fraction_theta_max 0.997
_diffrn_radiation_wavelength 0.71073
_diffrn_reflns_av_R_equivalents 0.0330
_diffrn_reflns_av_sigmaI/netI 0.0191
_diffrn_reflns_limit_h_max 16
_diffrn_reflns_limit_h_min -16
_diffrn_reflns_limit_k_max 9
_diffrn_reflns_limit_k_min -9
_diffrn_reflns_limit_l_max 12
_diffrn_reflns_limit_l_min -12
_diffrn_reflns_number 16941
_diffrn_reflns_theta_full 26.46
_diffrn_reflns_theta_max 26.46
_diffrn_reflns_theta_min 1.61
_exptl_absorpt_coefficient_mu 1.491
_exptl_absorpt_correction_T_max 0.80
_exptl_absorpt_correction_T_min 0.70
_exptl_absorpt_correction_type multi-scan
_exptl_absorpt_process_details sadabs
_exptl_crystal_colour 'clear yellow'
_exptl_crystal_density_diffrn 1.525
_exptl_crystal_density_method 'not measured'
_exptl_crystal_description prismatic
_exptl_crystal_F_000 464
_exptl_crystal_size_max 0.210
_exptl_crystal_size_mid 0.190
_exptl_crystal_size_min 0.160
_refine_diff_density_max 0.558
_refine_diff_density_min -0.243
_refine_ls_extinction_method none
_refine_ls_goodness_of_fit_ref 1.002
_refine_ls_hydrogen_treatment refxyz
_refine_ls_matrix_type full
_refine_ls_number_parameters 127
_refine_ls_number_reflns 2012
_refine_ls_number_restraints 0
_refine_ls_restrained_S_all 1.002
_refine_ls_R_factor_all 0.0292
_refine_ls_R_factor_gt 0.0234
_refine_ls_shift/su_max 0.001
_refine_ls_shift/su_mean 0.000
_refine_ls_structure_factor_coef Fsqd
_refine_ls_weighting_details 'calc w=1/[\s^2^(Fo^2^)+(0.0695P)^2^+0.2059P] where P=(Fo^2^+2Fc^2^)/3'
_refine_ls_weighting_scheme calc
_refine_ls_wR_factor_gt 0.0722
_refine_ls_wR_factor_ref 0.0886
_reflns_number_gt 1818
_reflns_number_total 2012
_reflns_threshold_expression >2sigma(I)
_cod_data_source_file c3cc44619k.txt
_cod_data_source_block I
_cod_database_code 7109888

loop_
_space_group_symop_operation_xyz
'x, y, z'
'-x, y+1/2, -z+1/2'
'-x, -y, -z'
'x, -y-1/2, z-1/2'

loop_
_atom_site_type_symbol
_atom_site_label
_atom_site_fract_x
_atom_site_fract_y
_atom_site_fract_z
_atom_site_U_iso_or_equiv
_atom_site_adp_type
_atom_site_calc_flag
_atom_site_refinement_flags
_atom_site_occupancy
C C1 0.20670(14) 0.8195(2) -0.03243(17) 0.0203(4) Uani d . 1
C C2 0.30350(14) 0.7466(3) 0.04492(17) 0.0213(4) Uani d . 1
H H2 0.3109 0.6618 0.1151 0.026 Uiso calc R 1
C C3 0.38723(14) 0.8232(2) -0.00148(17) 0.0213(4) Uani d . 1
H H3 0.4603 0.7986 0.0326 0.026 Uiso calc R 1
C C4 0.34270(15) 0.9426(3) -0.10742(17) 0.0209(4) Uani d . 1
H H4 0.3808 1.0121 -0.1563 0.025 Uiso calc R 1
C C5 0.23152(15) 0.9402(3) -0.12768(17) 0.0211(4) Uani d . 1
H H5 0.1821 1.0069 -0.193 0.025 Uiso calc R 1
C C6 0.22378(16) 1.1471(3) 0.18411(19) 0.0292(4) Uani d . 1
H H6 0.1545 1.1219 0.1921 0.035 Uiso calc R 1
C C7 0.31832(19) 1.0716(3) 0.26254(19) 0.0323(5) Uani d . 1
H H7 0.3238 0.9868 0.3323 0.039 Uiso calc R 1
C C8 0.40387(16) 1.1456(3) 0.2181(2) 0.0328(5) Uani d . 1
H H8 0.4766 1.1191 0.2533 0.039 Uiso calc R 1
C C9 0.36107(16) 1.2657(3) 0.1122(2) 0.0291(5) Uani d . 1
H H9 0.4002 1.3336 0.0637 0.035 Uiso calc R 1
C C10 0.25045(17) 1.2669(2) 0.09146(19) 0.0277(4) Uani d . 1
H H10 0.2021 1.3359 0.0266 0.033 Uiso calc R 1
C C11 0.09722(15) 0.7756(3) -0.0205(2) 0.0285(4) Uani d . 1
H H11A 0.1 0.7439 0.0737 0.034 Uiso calc R 1
H H11B 0.0512 0.8812 -0.0448 0.034 Uiso calc R 1
C C12 0.05237(15) 0.6266(3) -0.1091(2) 0.0281(4) Uani d . 1
Fe Fe1 0.302621(19) 1.01620(3) 0.06453(2) 0.01603(13) Uani d . 1
N N1 0.01991(17) 0.5091(2) -0.1782(2) 0.0376(5) Uani d . 1

loop_
_atom_site_aniso_label
_atom_site_aniso_U_11
_atom_site_aniso_U_22
_atom_site_aniso_U_33
_atom_site_aniso_U_12
_atom_site_aniso_U_13
_atom_site_aniso_U_23
C1 0.0232(10) 0.0173(9) 0.0206(8) -0.0028(7) 0.0060(7) -0.0042(7)
C2 0.0314(11) 0.0128(9) 0.0191(8) 0.0002(7) 0.0055(8) -0.0025(7)
C3 0.0218(9) 0.0193(9) 0.0219(8) 0.0003(7) 0.0039(7) -0.0086(7)
C4 0.0276(10) 0.0203(9) 0.0154(8) -0.0057(8) 0.0069(7) -0.0061(7)
C5 0.0276(10) 0.0176(8) 0.0160(8) -0.0014(8) 0.0019(7) -0.0010(7)
C6 0.0340(11) 0.0253(10) 0.0331(10) -0.0037(9) 0.0169(9) -0.0115(9)
C7 0.0591(15) 0.0223(10) 0.0160(9) 0.0032(10) 0.0107(9) -0.0050(8)
C8 0.0292(11) 0.0344(11) 0.0301(10) 0.0019(9) -0.0011(8) -0.0194(9)
C9 0.0399(13) 0.0192(9) 0.0318(10) -0.0109(8) 0.0161(9) -0.0126(8)
C10 0.0380(12) 0.0173(9) 0.0266(10) 0.0075(8) 0.0059(8) -0.0053(8)
C11 0.0248(10) 0.0281(10) 0.0340(10) -0.0049(8) 0.0102(8) -0.0065(8)
C12 0.0193(10) 0.0291(11) 0.0366(11) -0.0015(8) 0.0083(8) -0.0002(9)
Fe1 0.0207(2) 0.01327(18) 0.01390(19) -0.00022(9) 0.00400(13) -0.00114(8)
N1 0.0266(11) 0.0381(11) 0.0461(13) -0.0072(7) 0.0054(9) -0.0104(8)

loop_
_atom_type_symbol
_atom_type_description
_atom_type_scat_dispersion_real
_atom_type_scat_dispersion_imag
_atom_type_scat_source
C C 0.0033 0.0016 'International Tables Vol C Tables 4.2.6.8 and 6.1.1.4'
H H 0.0000 0.0000 'International Tables Vol C Tables 4.2.6.8 and 6.1.1.4'
N N 0.0061 0.0033 'International Tables Vol C Tables 4.2.6.8 and 6.1.1.4'
Fe Fe 0.3463 0.8444 'International Tables Vol C Tables 4.2.6.8 and 6.1.1.4'

loop_
_geom_angle_atom_site_label_1
_geom_angle_atom_site_label_2
_geom_angle_atom_site_label_3
_geom_angle
C2 C1 C5 107.64(16)
C2 C1 C11 126.86(17)
C5 C1 C11 125.48(17)
C2 C1 Fe1 69.81(10)
C5 C1 Fe1 69.84(10)
C11 C1 Fe1 127.02(13)
C1 C2 C3 107.91(16)
C1 C2 Fe1 69.24(10)
C3 C2 Fe1 69.77(10)
C1 C2 H2 126.0
C3 C2 H2 126.0
Fe1 C2 H2 126.5
C4 C3 C2 108.26(16)
C4 C3 Fe1 69.76(10)
C2 C3 Fe1 69.42(10)
C4 C3 H3 125.9
C2 C3 H3 125.9
Fe1 C3 H3 126.5
C5 C4 C3 108.13(16)
C5 C4 Fe1 69.63(10)
C3 C4 Fe1 69.63(10)
C5 C4 H4 125.9
C3 C4 H4 125.9
Fe1 C4 H4 126.4
C4 C5 C1 108.06(16)
C4 C5 Fe1 69.82(10)
C1 C5 Fe1 68.99(10)
C4 C5 H5 126.0
C1 C5 H5 126.0
Fe1 C5 H5 126.8
C7 C6 C10 108.08(18)
C7 C6 Fe1 69.44(11)
C10 C6 Fe1 69.77(10)
C7 C6 H6 126.0
C10 C6 H6 126.0
Fe1 C6 H6 126.4
C6 C7 C8 107.75(18)
C6 C7 Fe1 70.08(11)
C8 C7 Fe1 69.37(11)
C6 C7 H7 126.1
C8 C7 H7 126.1
Fe1 C7 H7 126.0
C9 C8 C7 107.83(18)
C9 C8 Fe1 69.81(11)
C7 C8 Fe1 69.68(11)
C9 C8 H8 126.1
C7 C8 H8 126.1
Fe1 C8 H8 126.0
C10 C9 C8 108.13(17)
C10 C9 Fe1 70.18(11)
C8 C9 Fe1 69.47(11)
C10 C9 H9 125.9
C8 C9 H9 125.9
Fe1 C9 H9 126.0
C9 C10 C6 108.21(18)
C9 C10 Fe1 69.51(11)
C6 C10 Fe1 69.70(11)
C9 C10 H10 125.9
C6 C10 H10 125.9
Fe1 C10 H10 126.5
C12 C11 C1 110.81(15)
C12 C11 H11A 109.5
C1 C11 H11A 109.5
C12 C11 H11B 109.5
C1 C11 H11B 109.5
H11A C11 H11B 108.1
N1 C12 C11 178.3(2)
C1 Fe1 C8 158.39(9)
C1 Fe1 C7 122.22(8)
C8 Fe1 C7 40.95(9)
C1 Fe1 C9 159.42(8)
C8 Fe1 C9 40.72(9)
C7 Fe1 C9 68.56(8)
C1 Fe1 C2 40.95(7)
C8 Fe1 C2 122.27(8)
C7 Fe1 C2 107.50(8)
C9 Fe1 C2 158.19(8)
C1 Fe1 C5 41.17(7)
C8 Fe1 C5 158.97(9)
C7 Fe1 C5 158.59(9)
C9 Fe1 C5 122.81(8)
C2 Fe1 C5 68.78(7)
C1 Fe1 C3 68.79(7)
C8 Fe1 C3 107.30(8)
C7 Fe1 C3 123.48(8)
C9 Fe1 C3 122.17(8)
C2 Fe1 C3 40.80(7)
C5 Fe1 C3 68.36(7)
C1 Fe1 C4 68.88(7)
C8 Fe1 C4 122.86(8)
C7 Fe1 C4 159.58(9)
C9 Fe1 C4 107.14(8)
C2 Fe1 C4 68.65(7)
C5 Fe1 C4 40.54(8)
C3 Fe1 C4 40.61(7)
C1 Fe1 C6 107.64(8)
C8 Fe1 C6 68.34(8)
C7 Fe1 C6 40.48(8)
C9 Fe1 C6 68.16(8)
C2 Fe1 C6 123.66(8)
C5 Fe1 C6 122.79(8)
C3 Fe1 C6 159.95(8)
C4 Fe1 C6 158.27(8)
C1 Fe1 C10 123.49(8)
C8 Fe1 C10 68.17(8)
C7 Fe1 C10 68.23(8)
C9 Fe1 C10 40.31(9)
C2 Fe1 C10 160.03(8)
C5 Fe1 C10 107.66(8)
C3 Fe1 C10 157.88(8)
C4 Fe1 C10 122.25(8)
C6 Fe1 C10 40.53(8)

loop_
_geom_bond_atom_site_label_1
_geom_bond_atom_site_label_2
_geom_bond_distance
C1 C2 1.424(3)
C1 C5 1.433(2)
C1 C11 1.505(2)
C1 Fe1 2.0319(18)
C2 C3 1.423(3)
C2 Fe1 2.0394(19)
C2 H2 0.95
C3 C4 1.419(3)
C3 Fe1 2.0440(17)
C3 H3 0.95
C4 C5 1.417(3)
C4 Fe1 2.0457(17)
C4 H4 0.95
C5 Fe1 2.0432(18)
C5 H5 0.95
C6 C7 1.414(3)
C6 C10 1.419(3)
C6 Fe1 2.0475(18)
C6 H6 0.95
C7 C8 1.425(3)
C7 Fe1 2.0391(18)
C7 H7 0.95
C8 C9 1.418(3)
C8 Fe1 2.0351(19)
C8 H8 0.95
C9 C10 1.409(3)
C9 Fe1 2.0397(19)
C9 H9 0.95
C10 Fe1 2.0485(19)
C10 H10 0.95
C11 C12 1.470(3)
C11 H11A 0.99
C11 H11B 0.99
C12 N1 1.147(3)
